data_4319309
loop_
_publ_author_name
'Vernon C. Gibson'
'Sergio Mastroianni'
'Andrew J. P. White'
'David J. Williams'

_publ_section_title
;
 Formation and Unexpected Catalytic Reactivity of Organoaluminum
 Boryloxides
;
_journal_name_full 'Inorganic Chemistry'
_journal_page_first 826
_journal_page_last 827
_journal_paper_doi 10.1021/ic000895g
_journal_volume 40
_journal_year 2001
_chemical_formula_sum 'C40 H56 Al2 B2 O2'
_chemical_formula_weight 644.43
_chemical_name_systematic
; 
 ? 
;
_space_group_IT_number 14
_symmetry_cell_setting monoclinic
_symmetry_space_group_name_Hall '-P 2yn'
_symmetry_space_group_name_H-M 'P 1 21/n 1'
_atom_sites_solution_hydrogens geom
_atom_sites_solution_primary direct
_atom_sites_solution_secondary difmap
_audit_creation_method SHELXL
_cell_angle_alpha 90.00
_cell_angle_beta 113.89(2)
_cell_angle_gamma 90.00
_cell_formula_units_Z 2
_cell_length_a 11.1456(12)
_cell_length_b 16.4011(14)
_cell_length_c 11.5273(14)
_cell_measurement_reflns_used 22
_cell_measurement_temperature 203(2)
_cell_measurement_theta_max 27.82
_cell_measurement_theta_min 5.03
_cell_volume 1926.7(5)
_computing_cell_refinement 'Siemens XSCANS'
_computing_data_collection 'Siemens XSCANS'
_computing_data_reduction 'Siemens SHELXTL'
_computing_molecular_graphics 'Siemens SHELXTL'
_computing_publication_material 'Siemens SHELXTL'
_computing_structure_refinement 'SHELXL-93 (Sheldrick, 1993)'
_computing_structure_solution 'SHELXS-86 (Sheldrick, 1990)'
_diffrn_ambient_temperature 203(2)
_diffrn_measurement_device 'Siemens P4'
_diffrn_measurement_method '\w scans'
_diffrn_radiation_monochromator graphite
_diffrn_radiation_source 'fine-focus sealed tube'
_diffrn_radiation_type CuK\a
_diffrn_radiation_wavelength 1.54178
_diffrn_reflns_av_R_equivalents 0.0580
_diffrn_reflns_av_sigmaI/netI 0.0400
_diffrn_reflns_limit_h_max 12
_diffrn_reflns_limit_h_min -5
_diffrn_reflns_limit_k_max 18
_diffrn_reflns_limit_k_min -5
_diffrn_reflns_limit_l_max 12
_diffrn_reflns_limit_l_min -12
_diffrn_reflns_number 2955
_diffrn_reflns_theta_max 60.01
_diffrn_reflns_theta_min 5.11
_diffrn_standards_decay_% 2.88
_diffrn_standards_interval_count 797
_diffrn_standards_number 3
_exptl_absorpt_coefficient_mu 0.910
_exptl_absorpt_correction_type none
_exptl_crystal_colour Clear
_exptl_crystal_density_diffrn 1.111
_exptl_crystal_description Rhombs
_exptl_crystal_F_000 696
_exptl_crystal_size_max 0.37
_exptl_crystal_size_mid 0.37
_exptl_crystal_size_min 0.37
_refine_diff_density_max 0.235
_refine_diff_density_min -0.415
_refine_diff_density_rms 0.051
_refine_ls_extinction_coef 0.0109(27)
_refine_ls_extinction_expression Fc^*^=kFc[1+0.001xFc^2^\l^3^/sin(2\q)]^-1/4^
_refine_ls_extinction_method SHELXL
_refine_ls_goodness_of_fit_all 1.060
_refine_ls_goodness_of_fit_obs 1.112
_refine_ls_matrix_type full
_refine_ls_number_parameters 209
_refine_ls_number_reflns 2819
_refine_ls_number_restraints 0
_refine_ls_restrained_S_all 1.083
_refine_ls_restrained_S_obs 1.112
_refine_ls_R_factor_all 0.0855
_refine_ls_R_factor_obs 0.0648
_refine_ls_shift/esd_max 0.000
_refine_ls_shift/esd_mean 0.000
_refine_ls_structure_factor_coef Fsqd
_refine_ls_weighting_details 'w=1/[\s^2^(Fo^2^)+(0.1116P)^2^+0.8791P] where P=(Fo^2^+2Fc^2^)/3'
_refine_ls_weighting_scheme calc
_refine_ls_wR_factor_all 0.1929
_refine_ls_wR_factor_obs 0.1734
_reflns_number_observed 2166
_reflns_number_total 2833
_reflns_observed_criterion >2sigma(I)
_cod_data_source_file ic000895g_2.cif
_cod_data_source_block VG9712
_cod_depositor_comments
;
The following automatic conversions were performed:

'_symmetry_cell_setting' value 'Monoclinic' changed to 'monoclinic'
according to the built-in table from CIF Core dictionary named
'cif_core.dic' version 2.4.1 from 2010-06-29.

Automatic conversion script
Id: cif_fix_values 1646 2011-03-28 12:23:43Z adriana 

The following automatic conversions were performed:

'_refine_ls_weighting_scheme' value 'calc
w=1/[\s^2^(Fo^2^)+(0.1116P)^2^+0.8791P] where P=(Fo^2^+2Fc^2^)/3' was
changed to 'calc'. New tag '_refine_ls_weighting_details' was
created. The value of the new tag was set to
'w=1/[\s^2^(Fo^2^)+(0.1116P)^2^+0.8791P] where P=(Fo^2^+2Fc^2^)/3'.

Automatic conversion script
Id: cif_fix_values 3143 2015-03-26 13:38:13Z robertas 
;
_cod_original_cell_volume 1926.7(4)
_cod_original_formula_sum 'C40 H56 B2 O2 Al2'
_cod_database_code 4319309

loop_
_symmetry_equiv_pos_as_xyz
'x, y, z'
'-x+1/2, y+1/2, -z+1/2'
'-x, -y, -z'
'x-1/2, -y-1/2, z-1/2'

loop_
_atom_site_aniso_label
_atom_site_aniso_U_11
_atom_site_aniso_U_22
_atom_site_aniso_U_33
_atom_site_aniso_U_23
_atom_site_aniso_U_13
_atom_site_aniso_U_12
Al 0.0255(5) 0.0621(7) 0.0355(6) 0.0105(4) -0.0061(4) 0.0000(4)
O 0.0251(10) 0.0491(13) 0.0310(11) 0.0087(9) -0.0109(8) 0.0000(9)
B 0.030(2) 0.045(2) 0.024(2) -0.0036(14) -0.0103(13) 0.0008(15)
C1 0.040(2) 0.093(3) 0.053(2) 0.021(2) 0.000(2) -0.011(2)
C2 0.040(2) 0.084(3) 0.052(2) 0.005(2) 0.007(2) 0.012(2)
C3 0.029(2) 0.043(2) 0.0252(14) 0.0063(12) -0.0065(12) 0.0032(13)
C4 0.031(2) 0.045(2) 0.033(2) 0.0047(13) -0.0045(13) 0.0032(13)
C5 0.029(2) 0.051(2) 0.036(2) 0.0012(15) -0.0085(13) -0.0001(14)
C6 0.030(2) 0.062(2) 0.029(2) 0.0059(14) -0.0024(13) 0.0030(15)
C7 0.039(2) 0.051(2) 0.039(2) 0.0054(15) 0.0071(14) 0.0092(15)
C8 0.038(2) 0.044(2) 0.0267(15) 0.0039(13) -0.0005(12) -0.0003(14)
C9 0.034(2) 0.044(2) 0.052(2) -0.005(2) -0.0058(14) 0.0014(14)
C10 0.033(2) 0.087(3) 0.053(2) 0.003(2) 0.005(2) 0.005(2)
C11 0.048(2) 0.050(2) 0.057(2) -0.008(2) 0.008(2) 0.000(2)
C12 0.0270(14) 0.045(2) 0.029(2) 0.0016(13) -0.0081(12) 0.0022(13)
C13 0.0247(14) 0.049(2) 0.033(2) -0.0012(14) -0.0065(12) 0.0054(13)
C14 0.031(2) 0.066(2) 0.031(2) 0.0016(15) 0.0031(13) 0.0063(15)
C15 0.029(2) 0.061(2) 0.043(2) 0.003(2) 0.0075(14) 0.0021(15)
C16 0.032(2) 0.054(2) 0.045(2) -0.007(2) 0.0017(14) -0.0096(14)
C17 0.033(2) 0.053(2) 0.030(2) -0.0012(14) -0.0022(13) -0.0026(14)
C18 0.048(2) 0.060(2) 0.031(2) -0.006(2) -0.0063(14) -0.002(2)
C19 0.049(2) 0.084(3) 0.061(2) 0.005(2) 0.020(2) -0.011(2)
C20 0.057(2) 0.070(2) 0.032(2) -0.009(2) 0.000(2) -0.022(2)

loop_
_atom_site_label
_atom_site_type_symbol
_atom_site_fract_x
_atom_site_fract_y
_atom_site_fract_z
_atom_site_U_iso_or_equiv
_atom_site_thermal_displace_type
_atom_site_occupancy
_atom_site_calc_flag
_atom_site_refinement_flags
_atom_site_disorder_group
Al Al 0.59159(9) 0.50041(7) 0.44215(9) 0.0470(4) Uani 1 d . .
O O 0.5694(2) 0.45187(13) 0.5795(2) 0.0423(6) Uani 1 d . .
B B 0.6452(3) 0.3976(2) 0.6730(3) 0.0396(9) Uani 1 d . .
C1 C 0.7429(3) 0.5703(3) 0.4822(4) 0.0678(12) Uani 1 d . .
H1A H 0.7442(3) 0.5918(3) 0.4043(4) 0.102 Uiso 1 calc R .
H1B H 0.8222(3) 0.5391(3) 0.5270(4) 0.102 Uiso 1 calc R .
H1C H 0.7381(3) 0.6150(3) 0.5352(4) 0.102 Uiso 1 calc R .
C2 C 0.5595(3) 0.4208(3) 0.3084(4) 0.0625(11) Uani 1 d . .
H2A H 0.5712(3) 0.4463(3) 0.2377(4) 0.094 Uiso 1 calc R .
H2B H 0.4705(3) 0.4004(3) 0.2802(4) 0.094 Uiso 1 calc R .
H2C H 0.6209(3) 0.3759(3) 0.3404(4) 0.094 Uiso 1 calc R .
C3 C 0.8004(3) 0.3996(2) 0.7176(3) 0.0378(8) Uani 1 d . .
C4 C 0.8760(3) 0.4684(2) 0.7777(3) 0.0420(8) Uani 1 d . .
C5 C 1.0126(3) 0.4656(2) 0.8191(3) 0.0457(8) Uani 1 d . .
H5A H 1.0618(3) 0.5117(2) 0.8597(3) 0.055 Uiso 1 calc R .
C6 C 1.0774(3) 0.3990(2) 0.8031(3) 0.0449(8) Uani 1 d . .
C7 C 1.0033(3) 0.3314(2) 0.7431(3) 0.0459(8) Uani 1 d . .
H7A H 1.0459(3) 0.2851(2) 0.7299(3) 0.055 Uiso 1 calc R .
C8 C 0.8670(3) 0.3306(2) 0.7019(3) 0.0408(8) Uani 1 d . .
C9 C 0.8178(3) 0.5454(2) 0.8047(3) 0.0508(9) Uani 1 d . .
H9A H 0.8567(3) 0.5919(2) 0.7827(3) 0.076 Uiso 1 d R .
H9B H 0.7246(3) 0.5460(2) 0.7564(3) 0.076 Uiso 1 d R .
H9C H 0.8344(3) 0.5475(2) 0.8931(3) 0.076 Uiso 1 d R .
C10 C 1.2253(3) 0.3978(3) 0.8481(4) 0.0619(11) Uani 1 d . .
H10A H 1.2546(3) 0.4488(3) 0.8277(4) 0.093 Uiso 1 d R .
H10B H 1.2504(3) 0.3539(3) 0.8075(4) 0.093 Uiso 1 d R .
H10C H 1.2658(3) 0.3891(3) 0.9381(4) 0.093 Uiso 1 d R .
C11 C 0.7950(3) 0.2543(2) 0.6384(4) 0.0560(10) Uani 1 d . .
H11A H 0.7472(3) 0.2333(2) 0.6850(4) 0.084 Uiso 1 d R .
H11B H 0.7354(3) 0.2662(2) 0.5529(4) 0.084 Uiso 1 d R .
H11C H 0.8565(3) 0.2141(2) 0.6357(4) 0.084 Uiso 1 d R .
C12 C 0.5748(3) 0.3360(2) 0.7293(3) 0.0397(8) Uani 1 d . .
C13 C 0.5978(3) 0.3384(2) 0.8581(3) 0.0415(8) Uani 1 d . .
C14 C 0.5450(3) 0.2792(2) 0.9101(3) 0.0455(8) Uani 1 d . .
H14A H 0.5619(3) 0.2820(2) 0.9968(3) 0.055 Uiso 1 calc R .
C15 C 0.4683(3) 0.2163(2) 0.8374(3) 0.0470(8) Uani 1 d . .
C16 C 0.4417(3) 0.2161(2) 0.7096(3) 0.0478(9) Uani 1 d . .
H16A H 0.3873(3) 0.1749(2) 0.6582(3) 0.057 Uiso 1 calc R .
C17 C 0.4919(3) 0.2742(2) 0.6537(3) 0.0435(8) Uani 1 d . .
C18 C 0.6774(3) 0.4067(2) 0.9431(3) 0.0532(9) Uani 1 d . .
H18A H 0.6367(3) 0.4583(2) 0.9110(3) 0.080 Uiso 1 d R .
H18B H 0.6829(3) 0.3987(2) 1.0276(3) 0.080 Uiso 1 d R .
H18C H 0.7648(3) 0.4061(2) 0.9463(3) 0.080 Uiso 1 d R .
C19 C 0.4145(4) 0.1513(3) 0.8944(4) 0.0649(11) Uani 1 d . .
H19A H 0.3448(4) 0.1736(3) 0.9132(4) 0.097 Uiso 1 d R .
H19B H 0.3820(4) 0.1065(3) 0.8365(4) 0.097 Uiso 1 d R .
H19C H 0.4829(4) 0.1312(3) 0.9709(4) 0.097 Uiso 1 d R .
C20 C 0.4576(4) 0.2647(2) 0.5131(3) 0.0588(10) Uani 1 d . .
H20A H 0.5097(4) 0.2218(2) 0.5004(3) 0.088 Uiso 1 d R .
H20B H 0.3661(4) 0.2518(2) 0.4692(3) 0.088 Uiso 1 d R .
H20C H 0.4742(4) 0.3149(2) 0.4794(3) 0.088 Uiso 1 d R .

loop_
_atom_type_symbol
_atom_type_description
_atom_type_scat_dispersion_real
_atom_type_scat_dispersion_imag
_atom_type_scat_source
C C 0.0181 0.0091 'International Tables Vol C Tables 4.2.6.8 and 6.1.1.4'
H H 0.0000 0.0000 'International Tables Vol C Tables 4.2.6.8 and 6.1.1.4'
B B 0.0090 0.0039 'International Tables Vol C Tables 4.2.6.8 and 6.1.1.4'
O O 0.0492 0.0322 'International Tables Vol C Tables 4.2.6.8 and 6.1.1.4'
Al Al 0.2130 0.2455 'International Tables Vol C Tables 4.2.6.8 and 6.1.1.4'

loop_
_geom_angle_atom_site_label_1
_geom_angle_atom_site_label_2
_geom_angle_atom_site_label_3
_geom_angle
_geom_angle_site_symmetry_1
_geom_angle_site_symmetry_3
_geom_angle_publ_flag
O Al O 81.02(10) . 3_666 ?
O Al C1 116.76(14) . . ?
O Al C1 118.6(2) 3_666 . ?
O Al C2 109.91(15) . . ?
O Al C2 108.43(13) 3_666 . ?
C1 Al C2 116.8(2) . . ?
O Al Al 40.56(7) . 3_666 ?
O Al Al 40.47(7) 3_666 3_666 ?
C1 Al Al 127.65(15) . 3_666 ?
C2 Al Al 115.58(13) . 3_666 ?
B O Al 132.9(2) . . ?
B O Al 128.1(2) . 3_666 ?
Al O Al 98.98(10) . 3_666 ?
O B C12 119.0(3) . . ?
O B C3 118.5(3) . . ?
C12 B C3 122.6(3) . . ?
C8 C3 C4 117.7(3) . . ?
C8 C3 B 120.2(3) . . ?
C4 C3 B 122.0(3) . . ?
C5 C4 C3 119.5(3) . . ?
C5 C4 C9 117.1(3) . . ?
C3 C4 C9 123.3(3) . . ?
C6 C5 C4 122.9(3) . . ?
C5 C6 C7 117.9(3) . . ?
C5 C6 C10 121.8(3) . . ?
C7 C6 C10 120.3(3) . . ?
C6 C7 C8 121.5(3) . . ?
C7 C8 C3 120.5(3) . . ?
C7 C8 C11 117.7(3) . . ?
C3 C8 C11 121.7(3) . . ?
C13 C12 C17 117.9(3) . . ?
C13 C12 B 120.8(3) . . ?
C17 C12 B 121.3(3) . . ?
C14 C13 C12 120.7(3) . . ?
C14 C13 C18 118.4(3) . . ?
C12 C13 C18 120.9(3) . . ?
C15 C14 C13 121.6(3) . . ?
C16 C15 C14 117.4(3) . . ?
C16 C15 C19 121.0(3) . . ?
C14 C15 C19 121.6(3) . . ?
C15 C16 C17 122.7(3) . . ?
C16 C17 C12 119.6(3) . . ?
C16 C17 C20 116.8(3) . . ?
C12 C17 C20 123.6(3) . . ?

loop_
_geom_bond_atom_site_label_1
_geom_bond_atom_site_label_2
_geom_bond_distance
_geom_bond_site_symmetry_2
_geom_bond_publ_flag
Al O 1.876(2) . ?
Al O 1.879(2) 3_666 ?
Al C1 1.934(4) . ?
Al C2 1.940(4) . ?
Al Al 2.855(2) 3_666 ?
O B 1.389(4) . ?
O Al 1.879(2) 3_666 ?
B C12 1.572(5) . ?
B C3 1.593(4) . ?
C3 C8 1.405(4) . ?
C3 C4 1.411(4) . ?
C4 C5 1.400(4) . ?
C4 C9 1.508(4) . ?
C5 C6 1.362(5) . ?
C6 C7 1.389(5) . ?
C6 C10 1.515(4) . ?
C7 C8 1.396(4) . ?
C8 C11 1.507(4) . ?
C12 C13 1.401(4) . ?
C12 C17 1.410(4) . ?
C13 C14 1.389(5) . ?
C13 C18 1.517(4) . ?
C14 C15 1.385(5) . ?
C15 C16 1.381(5) . ?
C15 C19 1.499(5) . ?
C16 C17 1.388(5) . ?
C17 C20 1.515(5) . ?
